data_7232437
loop_
_publ_author_name
'Cheplakova, Anastasia M.'
'Kovalenko, Konstantin A.'
'Samsonenko, Denis G.'
'Vinogradov, Andrey S.'
'Karpov, Victor M.'
'Platonov, Vyacheslav E.'
'Fedin, Vladimir P.'

_publ_section_title
;
 Structural diversity of zinc(ii) coordination polymers with
 octafluorobiphenyl-4,4&#x2032;-dicarboxylate based on mononuclear, paddle
 wheel and cuboidal units
;
_journal_issue 15
_journal_name_full CrystEngComm
_journal_page_first 2524
_journal_paper_doi 10.1039/C9CE00073A
_journal_volume 21
_journal_year 2019
_chemical_formula_sum 'C19 H16 F8 O8 Zn'
_chemical_formula_weight 589.69
_space_group_crystal_system monoclinic
_space_group_IT_number 14
_space_group_name_Hall '-P 2ybc'
_space_group_name_H-M_alt 'P 1 21/c 1'
_symmetry_space_group_name_Hall '-P 2ybc'
_symmetry_space_group_name_H-M 'P 1 21/c 1'
_atom_sites_solution_hydrogens mixed
_atom_sites_solution_primary dual
_atom_sites_solution_secondary difmap
_audit_creation_method SHELXL-2018/3
_audit_update_record
;
2018-11-20 deposited with the CCDC.    2019-02-20 downloaded from the CCDC.
;
_cell_angle_alpha 90
_cell_angle_beta 94.460(3)
_cell_angle_gamma 90
_cell_formula_units_Z 4
_cell_length_a 13.3346(4)
_cell_length_b 15.4645(4)
_cell_length_c 10.9486(3)
_cell_measurement_reflns_used 14808
_cell_measurement_temperature 130(2)
_cell_measurement_theta_max 28.81
_cell_measurement_theta_min 3.92
_cell_volume 2250.91(11)
_computing_cell_refinement 'CrysAlisPro 1.171.38.46 (Rigaku OD, 2015)'
_computing_data_collection 'CrysAlisPro 1.171.38.46 (Rigaku OD, 2015)'
_computing_data_reduction 'CrysAlisPro 1.171.38.46 (Rigaku OD, 2015)'
_computing_molecular_graphics 'ShelXle (H\"ubschle, 2011)'
_computing_publication_material 'CIFTAB (Sheldrick, 2015)'
_computing_structure_refinement 'SHELXL-2018 (Sheldrick, 2015)'
_computing_structure_solution 'SHELXT-2018 (Sheldrick, 2015)'
_diffrn_ambient_temperature 130(2)
_diffrn_detector 'CCD plate'
_diffrn_detector_area_resol_mean 10.6168
_diffrn_detector_type AtlasS2
_diffrn_measured_fraction_theta_full 0.998
_diffrn_measured_fraction_theta_max 0.920
_diffrn_measurement_device 'four-circle diffractometer'
_diffrn_measurement_device_type 'New Xcalibur, AtlasS2'
_diffrn_measurement_method '\w scans'
_diffrn_radiation_monochromator graphite
_diffrn_radiation_probe x-ray
_diffrn_radiation_source 'fine-focus sealed tube'
_diffrn_radiation_type MoK\a
_diffrn_radiation_wavelength 0.71073
_diffrn_reflns_av_R_equivalents 0.0258
_diffrn_reflns_av_unetI/netI 0.0193
_diffrn_reflns_Laue_measured_fraction_full 0.998
_diffrn_reflns_Laue_measured_fraction_max 0.920
_diffrn_reflns_limit_h_max 16
_diffrn_reflns_limit_h_min -17
_diffrn_reflns_limit_k_max 20
_diffrn_reflns_limit_k_min -20
_diffrn_reflns_limit_l_max 14
_diffrn_reflns_limit_l_min -14
_diffrn_reflns_number 35566
_diffrn_reflns_point_group_measured_fraction_full 0.998
_diffrn_reflns_point_group_measured_fraction_max 0.920
_diffrn_reflns_theta_full 25.500
_diffrn_reflns_theta_max 29.061
_diffrn_reflns_theta_min 3.336
_diffrn_source 'sealed X-ray tube'
_exptl_absorpt_coefficient_mu 1.201
_exptl_absorpt_correction_T_max 1.00000
_exptl_absorpt_correction_T_min 0.92911
_exptl_absorpt_correction_type multi-scan
_exptl_absorpt_process_details
;
CrysAlisPro 1.171.38.46 (Rigaku Oxford Diffraction, 2015)
Empirical absorption correction using spherical harmonics,
implemented in SCALE3 ABSPACK scaling algorithm.
;
_exptl_crystal_colour colorless
_exptl_crystal_density_diffrn 1.740
_exptl_crystal_description plate
_exptl_crystal_F_000 1184
_exptl_crystal_size_max 0.23
_exptl_crystal_size_mid 0.16
_exptl_crystal_size_min 0.11
_refine_diff_density_max 0.642
_refine_diff_density_min -0.459
_refine_diff_density_rms 0.055
_refine_ls_extinction_method none
_refine_ls_goodness_of_fit_ref 1.044
_refine_ls_hydrogen_treatment mixed
_refine_ls_matrix_type full
_refine_ls_number_parameters 405
_refine_ls_number_reflns 5531
_refine_ls_number_restraints 171
_refine_ls_restrained_S_all 1.059
_refine_ls_R_factor_all 0.0416
_refine_ls_R_factor_gt 0.0307
_refine_ls_shift/su_max 0.001
_refine_ls_shift/su_mean 0.000
_refine_ls_structure_factor_coef Fsqd
_refine_ls_weighting_details 'w=1/[\s^2^(Fo^2^)+(0.0291P)^2^+1.5059P] where P=(Fo^2^+2Fc^2^)/3'
_refine_ls_weighting_scheme calc
_refine_ls_wR_factor_gt 0.0684
_refine_ls_wR_factor_ref 0.0732
_reflns_Friedel_coverage 0.000
_reflns_number_gt 4678
_reflns_number_total 5531
_reflns_threshold_expression 'I > 2\s(I)'
_cod_data_source_file c9ce00073a2.cif
_cod_data_source_block sn698
_cod_depositor_comments 'Adding full bibliography for 7232433--7232438.cif.'
_cod_database_code 7232437
_shelx_shelxl_version_number 2018/3
_shelx_space_group_comment
;
The symmetry employed for this shelxl refinement is uniquely defined
by the following loop, which should always be used as a source of
symmetry information in preference to the above space-group names.
They are only intended as comments.
;
_shelx_estimated_absorpt_t_min 0.770
_shelx_estimated_absorpt_t_max 0.879

loop_
_space_group_symop_operation_xyz
'x, y, z'
'-x, y+1/2, -z+1/2'
'-x, -y, -z'
'x, -y-1/2, z-1/2'

loop_
_atom_site_label
_atom_site_type_symbol
_atom_site_fract_x
_atom_site_fract_y
_atom_site_fract_z
_atom_site_U_iso_or_equiv
_atom_site_adp_type
_atom_site_occupancy
_atom_site_site_symmetry_order
_atom_site_calc_flag
_atom_site_refinement_flags_posn
_atom_site_refinement_flags_adp
_atom_site_refinement_flags_occupancy
_atom_site_disorder_assembly
_atom_site_disorder_group
Zn1 Zn 0.28019(2) -0.13019(2) 0.47266(2) 0.02521(7) Uani 1 1 d . . . . .
O11 O 0.27079(12) 0.00132(9) 0.47329(15) 0.0500(4) Uani 1 1 d . . . . .
O12 O 0.17119(12) 0.02665(8) 0.62259(13) 0.0424(4) Uani 1 1 d . . . . .
O13 O 0.27899(10) 0.73700(8) 0.45707(11) 0.0307(3) Uani 1 1 d . . . . .
O14 O 0.37006(10) 0.71323(8) 0.29744(11) 0.0303(3) Uani 1 1 d . . . . .
C101 C 0.22420(13) 0.04825(11) 0.54081(15) 0.0249(4) Uani 1 1 d . . . . .
C102 C 0.23245(13) 0.14454(10) 0.51449(15) 0.0234(3) Uani 1 1 d . . . . .
C103 C 0.18407(13) 0.18143(11) 0.41153(16) 0.0250(3) Uani 1 1 d . . . . .
C104 C 0.19019(13) 0.26876(11) 0.38777(15) 0.0240(3) Uani 1 1 d . . . . .
C105 C 0.24822(13) 0.32317(10) 0.46438(15) 0.0231(3) Uani 1 1 d . . . . .
C106 C 0.29787(14) 0.28589(11) 0.56724(15) 0.0256(4) Uani 1 1 d . . . . .
C107 C 0.28962(13) 0.19888(11) 0.59119(15) 0.0253(4) Uani 1 1 d . . . . .
C108 C 0.31658(14) 0.68974(11) 0.38012(15) 0.0254(4) Uani 1 1 d . . . . .
C109 C 0.29589(14) 0.59382(10) 0.39295(15) 0.0247(4) Uani 1 1 d . . . . .
C110 C 0.37234(13) 0.53341(10) 0.38988(14) 0.0226(3) Uani 1 1 d . . . . .
C111 C 0.35613(13) 0.44687(10) 0.41278(15) 0.0230(3) Uani 1 1 d . . . . .
C112 C 0.26239(13) 0.41599(10) 0.43711(15) 0.0238(3) Uani 1 1 d . . . . .
C113 C 0.18492(14) 0.47589(11) 0.43501(17) 0.0288(4) Uani 1 1 d . . . . .
C114 C 0.20150(14) 0.56254(11) 0.41483(17) 0.0290(4) Uani 1 1 d . . . . .
F11 F 0.12821(9) 0.13165(7) 0.33148(11) 0.0376(3) Uani 1 1 d . . . . .
F12 F 0.14027(8) 0.30068(7) 0.28632(9) 0.0326(2) Uani 1 1 d . . . . .
F13 F 0.35484(9) 0.33537(7) 0.64542(10) 0.0385(3) Uani 1 1 d . . . . .
F14 F 0.34080(9) 0.16663(7) 0.69182(9) 0.0352(3) Uani 1 1 d . . . . .
F15 F 0.46563(8) 0.55809(6) 0.36864(9) 0.0291(2) Uani 1 1 d . . . . .
F16 F 0.43352(8) 0.39167(6) 0.41159(9) 0.0276(2) Uani 1 1 d . . . . .
F17 F 0.09207(8) 0.44934(7) 0.45621(12) 0.0400(3) Uani 1 1 d . . . . .
F18 F 0.12256(9) 0.61622(7) 0.41512(13) 0.0421(3) Uani 1 1 d . . . . .
O1M O 0.40530(11) -0.13020(9) 0.59392(12) 0.0374(3) Uani 1 1 d D U . . .
H1M H 0.3946(17) -0.1549(14) 0.6604(14) 0.045 Uiso 1 1 d D U . . .
C11M C 0.5013(2) -0.1547(4) 0.5632(3) 0.0455(11) Uani 0.756(11) 1 d D U P A 1
H11A H 0.496899 -0.209645 0.518636 0.068 Uiso 0.756(11) 1 calc R U P A 1
H11B H 0.545810 -0.161431 0.638161 0.068 Uiso 0.756(11) 1 calc R U P A 1
H11C H 0.528383 -0.110023 0.511432 0.068 Uiso 0.756(11) 1 calc R U P A 1
C12M C 0.5052(6) -0.1041(12) 0.5789(10) 0.047(3) Uani 0.244(11) 1 d D U P A 2
H12A H 0.510371 -0.084784 0.494357 0.070 Uiso 0.244(11) 1 calc R U P A 2
H12B H 0.550856 -0.152887 0.596655 0.070 Uiso 0.244(11) 1 calc R U P A 2
H12C H 0.523547 -0.056412 0.635258 0.070 Uiso 0.244(11) 1 calc R U P A 2
O2M O 0.3386(3) -0.1224(2) 0.3069(4) 0.0343(8) Uani 0.698(3) 1 d D U P B 1
H2M H 0.3714(15) -0.1669(7) 0.297(2) 0.041 Uiso 1 1 d D U . . .
C21M C 0.3879(3) -0.05477(18) 0.2498(3) 0.0441(8) Uani 0.698(3) 1 d D U P B 1
H21A H 0.354761 0.000212 0.265585 0.066 Uiso 0.698(3) 1 calc R U P B 1
H21B H 0.385044 -0.065163 0.161278 0.066 Uiso 0.698(3) 1 calc R U P B 1
H21C H 0.458336 -0.052267 0.282733 0.066 Uiso 0.698(3) 1 calc R U P B 1
C1 C 0.0927(3) -0.0913(2) 0.2678(3) 0.0529(9) Uani 0.698(3) 1 d D U P B 1
H1A H 0.035365 -0.119298 0.222378 0.079 Uiso 0.698(3) 1 calc R U P B 1
H1B H 0.148778 -0.086961 0.215374 0.079 Uiso 0.698(3) 1 calc R U P B 1
H1C H 0.073151 -0.033233 0.292907 0.079 Uiso 0.698(3) 1 calc R U P B 1
O1 O 0.12300(18) -0.14142(13) 0.3741(2) 0.0372(5) Uani 0.698(3) 1 d D U P B 1
C2 C 0.0466(2) -0.1434(2) 0.4589(3) 0.0472(8) Uani 0.698(3) 1 d D U P B 1
H2A H -0.012005 -0.177226 0.424612 0.057 Uiso 0.698(3) 1 calc R U P B 1
H2B H 0.023945 -0.084009 0.476028 0.057 Uiso 0.698(3) 1 calc R U P B 1
C3 C 0.0916(2) -0.1849(2) 0.5742(3) 0.0427(8) Uani 0.698(3) 1 d D U P B 1
H3A H 0.043825 -0.180852 0.638770 0.051 Uiso 0.698(3) 1 calc R U P B 1
H3B H 0.104664 -0.246845 0.559020 0.051 Uiso 0.698(3) 1 calc R U P B 1
C22M C 0.1254(6) -0.2084(4) 0.6451(7) 0.0388(15) Uani 0.302(3) 1 d D U P B 2
H22A H 0.164826 -0.261964 0.650437 0.058 Uiso 0.302(3) 1 calc R U P B 2
H22B H 0.069490 -0.214708 0.582169 0.058 Uiso 0.302(3) 1 calc R U P B 2
H22C H 0.098882 -0.196595 0.724369 0.058 Uiso 0.302(3) 1 calc R U P B 2
C1' C 0.0697(6) -0.1280(7) 0.3326(10) 0.0562(18) Uani 0.302(3) 1 d D U P B 2
H1'1 H 0.028949 -0.099992 0.265592 0.084 Uiso 0.302(3) 1 calc R U P B 2
H1'2 H 0.043552 -0.112680 0.410952 0.084 Uiso 0.302(3) 1 calc R U P B 2
H1'3 H 0.066848 -0.190896 0.321727 0.084 Uiso 0.302(3) 1 calc R U P B 2
O1' O 0.1710(3) -0.0998(3) 0.3320(4) 0.0380(12) Uani 0.302(3) 1 d D U P B 2
C2' C 0.2099(5) -0.0993(5) 0.2163(6) 0.0459(16) Uani 0.302(3) 1 d D U P B 2
H2'1 H 0.168445 -0.061480 0.159540 0.055 Uiso 0.302(3) 1 calc R U P B 2
H2'2 H 0.208541 -0.158506 0.181815 0.055 Uiso 0.302(3) 1 calc R U P B 2
C3' C 0.3156(5) -0.0667(5) 0.2300(6) 0.0387(15) Uani 0.302(3) 1 d D U P B 2
H3'1 H 0.346756 -0.073021 0.151352 0.046 Uiso 0.302(3) 1 calc R U P B 2
H3'2 H 0.315601 -0.004456 0.251469 0.046 Uiso 0.302(3) 1 calc R U P B 2
O2' O 0.3739(6) -0.1143(5) 0.3248(8) 0.0255(16) Uani 0.302(3) 1 d D U P B 2
O2 O 0.18535(10) -0.14166(8) 0.61482(12) 0.0295(3) Uani 1 1 d D U . . .
H2 H 0.1689(15) -0.0902(7) 0.6263(19) 0.035 Uiso 1 1 d D U . . .

loop_
_atom_site_aniso_label
_atom_site_aniso_U_11
_atom_site_aniso_U_22
_atom_site_aniso_U_33
_atom_site_aniso_U_23
_atom_site_aniso_U_13
_atom_site_aniso_U_12
Zn1 0.03551(13) 0.01418(10) 0.02749(11) 0.00341(7) 0.01247(8) 0.00243(8)
O11 0.0707(11) 0.0147(6) 0.0712(11) 0.0054(6) 0.0473(9) 0.0058(6)
O12 0.0605(10) 0.0205(6) 0.0502(8) 0.0023(6) 0.0310(7) 0.0005(6)
O13 0.0463(8) 0.0161(6) 0.0314(7) -0.0011(5) 0.0139(6) -0.0031(5)
O14 0.0456(8) 0.0183(6) 0.0285(6) -0.0014(5) 0.0124(6) -0.0043(5)
C101 0.0304(9) 0.0157(8) 0.0289(9) 0.0018(6) 0.0043(7) 0.0006(6)
C102 0.0282(9) 0.0156(8) 0.0276(8) 0.0011(6) 0.0095(7) 0.0013(6)
C103 0.0285(9) 0.0181(8) 0.0284(8) -0.0034(7) 0.0016(7) -0.0028(6)
C104 0.0280(9) 0.0198(8) 0.0239(8) 0.0019(6) 0.0001(7) 0.0007(6)
C105 0.0302(9) 0.0149(7) 0.0248(8) 0.0005(6) 0.0049(7) -0.0011(6)
C106 0.0338(10) 0.0210(8) 0.0219(8) -0.0025(6) 0.0004(7) -0.0043(7)
C107 0.0314(9) 0.0220(8) 0.0226(8) 0.0036(6) 0.0034(7) 0.0012(7)
C108 0.0334(10) 0.0171(8) 0.0257(8) -0.0013(6) 0.0017(7) -0.0021(6)
C109 0.0368(10) 0.0145(8) 0.0228(8) -0.0004(6) 0.0026(7) -0.0022(7)
C110 0.0288(9) 0.0195(8) 0.0194(7) -0.0021(6) 0.0010(6) -0.0053(6)
C111 0.0303(9) 0.0177(8) 0.0205(8) -0.0024(6) -0.0018(7) 0.0008(6)
C112 0.0352(10) 0.0152(7) 0.0207(8) -0.0012(6) 0.0007(7) -0.0025(6)
C113 0.0323(10) 0.0196(8) 0.0354(10) 0.0009(7) 0.0072(8) -0.0031(7)
C114 0.0339(10) 0.0175(8) 0.0364(10) 0.0000(7) 0.0075(8) 0.0027(7)
F11 0.0494(7) 0.0223(5) 0.0390(6) -0.0028(4) -0.0102(5) -0.0098(5)
F12 0.0388(6) 0.0252(5) 0.0317(5) 0.0065(4) -0.0096(5) -0.0019(4)
F13 0.0586(8) 0.0275(6) 0.0271(5) 0.0007(4) -0.0109(5) -0.0138(5)
F14 0.0469(7) 0.0295(6) 0.0277(5) 0.0106(4) -0.0060(5) -0.0024(5)
F15 0.0302(6) 0.0225(5) 0.0346(5) -0.0009(4) 0.0019(4) -0.0063(4)
F16 0.0305(6) 0.0195(5) 0.0321(5) -0.0006(4) -0.0019(4) 0.0023(4)
F17 0.0334(6) 0.0226(5) 0.0659(8) 0.0041(5) 0.0162(6) -0.0023(4)
F18 0.0370(6) 0.0194(5) 0.0716(8) 0.0040(5) 0.0150(6) 0.0048(4)
O1M 0.0394(8) 0.0470(9) 0.0266(7) 0.0054(6) 0.0066(6) -0.0104(6)
C11M 0.0346(16) 0.067(3) 0.0349(16) -0.0015(17) 0.0053(12) 0.0010(16)
C12M 0.040(4) 0.067(6) 0.035(4) 0.000(5) 0.009(3) -0.009(4)
O2M 0.053(2) 0.0184(11) 0.0344(17) 0.0051(10) 0.0225(16) 0.0045(14)
C21M 0.068(2) 0.0256(14) 0.0421(16) 0.0055(12) 0.0278(16) -0.0032(14)
C1 0.053(2) 0.0405(17) 0.061(2) 0.0123(16) -0.0223(17) -0.0070(15)
O1 0.0320(12) 0.0322(11) 0.0464(13) 0.0046(9) -0.0042(10) -0.0025(9)
C2 0.0294(15) 0.0465(18) 0.066(2) -0.0104(15) 0.0052(14) -0.0030(13)
C3 0.0377(17) 0.0313(16) 0.062(2) -0.0024(15) 0.0230(16) -0.0084(12)
C22M 0.043(4) 0.029(3) 0.046(4) 0.002(3) 0.014(3) -0.007(3)
C1' 0.043(4) 0.066(4) 0.059(4) 0.007(4) -0.003(3) -0.007(4)
O1' 0.033(2) 0.047(3) 0.033(2) 0.011(2) -0.0016(19) -0.003(2)
C2' 0.054(3) 0.053(3) 0.030(3) 0.008(3) 0.000(3) 0.001(3)
C3' 0.048(3) 0.038(3) 0.030(3) 0.010(3) 0.005(3) -0.002(3)
O2' 0.035(4) 0.019(3) 0.024(3) 0.002(2) 0.010(3) 0.005(2)
O2 0.0348(7) 0.0195(6) 0.0359(7) 0.0033(5) 0.0137(6) 0.0034(5)

loop_
_atom_type_symbol
_atom_type_description
_atom_type_scat_dispersion_real
_atom_type_scat_dispersion_imag
_atom_type_scat_source
C C 0.0033 0.0016 'International Tables Vol C Tables 4.2.6.8 and 6.1.1.4'
H H 0.0000 0.0000 'International Tables Vol C Tables 4.2.6.8 and 6.1.1.4'
O O 0.0106 0.0060 'International Tables Vol C Tables 4.2.6.8 and 6.1.1.4'
F F 0.0171 0.0103 'International Tables Vol C Tables 4.2.6.8 and 6.1.1.4'
Zn Zn 0.2839 1.4301 'International Tables Vol C Tables 4.2.6.8 and 6.1.1.4'

loop_
_geom_angle_atom_site_label_1
_geom_angle_atom_site_label_2
_geom_angle_atom_site_label_3
_geom_angle
_geom_angle_site_symmetry_1
_geom_angle_site_symmetry_3
_geom_angle_publ_flag
O11 Zn1 O13 174.20(7) . 1_545 yes
O11 Zn1 O1M 92.59(7) . . yes
O11 Zn1 O1 91.32(7) . . yes
O11 Zn1 O1' 74.83(15) . . yes
O11 Zn1 O2' 85.8(2) . . yes
O11 Zn1 O2 92.37(5) . . yes
O13 Zn1 O1 83.36(6) 1_545 . yes
O13 Zn1 O1' 99.37(15) 1_545 . yes
O13 Zn1 O2' 93.0(2) 1_545 . yes
O13 Zn1 O2 88.61(5) 1_545 . yes
O1M Zn1 O13 93.11(6) . 1_545 yes
O1M Zn1 O1 167.17(7) . . yes
O1M Zn1 O1' 164.39(14) . . yes
O1M Zn1 O2' 89.79(18) . . yes
O1M Zn1 O2 91.53(5) . . yes
O2M Zn1 O11 88.40(11) . . yes
O2M Zn1 O13 89.19(11) . 1_545 yes
O2M Zn1 O1M 103.26(11) . . yes
O2M Zn1 O1 89.06(11) . . yes
O2M Zn1 O2 165.14(11) . . yes
O1' Zn1 O2' 80.3(2) . . yes
O2 Zn1 O1 76.09(7) . . yes
O2 Zn1 O1' 98.08(14) . . ?
O2 Zn1 O2' 177.8(2) . . ?
C101 O11 Zn1 128.42(12) . . ?
C108 O13 Zn1 129.64(11) . 1_565 ?
O11 C101 C102 114.44(15) . . ?
O12 C101 O11 128.29(16) . . ?
O12 C101 C102 117.24(15) . . ?
C103 C102 C101 121.57(15) . . ?
C107 C102 C101 121.78(15) . . ?
C107 C102 C103 116.64(15) . . ?
C102 C103 C104 121.93(16) . . ?
F11 C103 C102 119.72(15) . . ?
F11 C103 C104 118.35(15) . . ?
C103 C104 C105 121.36(15) . . ?
F12 C104 C103 118.88(15) . . ?
F12 C104 C105 119.75(15) . . ?
C104 C105 C106 116.70(15) . . ?
C104 C105 C112 122.81(15) . . ?
C106 C105 C112 120.41(15) . . ?
C107 C106 C105 121.38(16) . . ?
F13 C106 C105 119.53(15) . . ?
F13 C106 C107 119.09(15) . . ?
C102 C107 C106 121.96(16) . . ?
F14 C107 C102 119.67(15) . . ?
F14 C107 C106 118.36(15) . . ?
O13 C108 C109 115.10(15) . . ?
O14 C108 O13 126.89(15) . . ?
O14 C108 C109 118.00(15) . . ?
C110 C109 C108 121.18(16) . . ?
C110 C109 C114 116.65(15) . . ?
C114 C109 C108 122.08(16) . . ?
C111 C110 C109 121.54(16) . . ?
F15 C110 C109 120.50(14) . . ?
F15 C110 C111 117.93(15) . . ?
C110 C111 C112 121.73(16) . . ?
F16 C111 C110 118.93(15) . . ?
F16 C111 C112 119.34(14) . . ?
C111 C112 C105 120.31(15) . . ?
C111 C112 C113 116.71(15) . . ?
C113 C112 C105 122.97(16) . . ?
C114 C113 C112 121.56(17) . . ?
F17 C113 C112 119.29(15) . . ?
F17 C113 C114 119.13(16) . . ?
C113 C114 C109 121.72(17) . . ?
F18 C114 C109 120.52(15) . . ?
F18 C114 C113 117.75(16) . . ?
Zn1 O1M H1M 112.0(16) . . ?
C11M O1M Zn1 123.90(18) . . ?
C11M O1M H1M 107.7(16) . . ?
C12M O1M Zn1 130.6(5) . . ?
C12M O1M H1M 117.0(17) . . ?
O1M C11M H11A 109.5 . . ?
O1M C11M H11B 109.5 . . ?
O1M C11M H11C 109.5 . . ?
H11A C11M H11B 109.5 . . ?
H11A C11M H11C 109.5 . . ?
H11B C11M H11C 109.5 . . ?
O1M C12M H12A 109.5 . . ?
O1M C12M H12B 109.5 . . ?
O1M C12M H12C 109.5 . . ?
H12A C12M H12B 109.5 . . ?
H12A C12M H12C 109.5 . . ?
H12B C12M H12C 109.5 . . ?
Zn1 O2M H2M 108.3(17) . . ?
C21M O2M Zn1 131.7(3) . . ?
C21M O2M H2M 106.7(16) . . ?
O2M C21M H21A 109.5 . . ?
O2M C21M H21B 109.5 . . ?
O2M C21M H21C 109.5 . . ?
H21A C21M H21B 109.5 . . ?
H21A C21M H21C 109.5 . . ?
H21B C21M H21C 109.5 . . ?
H1A C1 H1B 109.5 . . ?
H1A C1 H1C 109.5 . . ?
H1B C1 H1C 109.5 . . ?
O1 C1 H1A 109.5 . . ?
O1 C1 H1B 109.5 . . ?
O1 C1 H1C 109.5 . . ?
C1 O1 Zn1 122.2(2) . . ?
C1 O1 C2 111.7(3) . . ?
C2 O1 Zn1 111.54(18) . . ?
O1 C2 H2A 110.2 . . ?
O1 C2 H2B 110.2 . . ?
O1 C2 C3 107.3(2) . . ?
H2A C2 H2B 108.5 . . ?
C3 C2 H2A 110.2 . . ?
C3 C2 H2B 110.2 . . ?
C2 C3 H3A 109.7 . . ?
C2 C3 H3B 109.7 . . ?
H3A C3 H3B 108.2 . . ?
O2 C3 C2 109.8(2) . . ?
O2 C3 H3A 109.7 . . ?
O2 C3 H3B 109.7 . . ?
H22A C22M H22B 109.5 . . ?
H22A C22M H22C 109.5 . . ?
H22B C22M H22C 109.5 . . ?
O2 C22M H22A 109.5 . . ?
O2 C22M H22B 109.5 . . ?
O2 C22M H22C 109.5 . . ?
H1'1 C1' H1'2 109.5 . . ?
H1'1 C1' H1'3 109.5 . . ?
H1'2 C1' H1'3 109.5 . . ?
O1' C1' H1'1 109.5 . . ?
O1' C1' H1'2 109.5 . . ?
O1' C1' H1'3 109.5 . . ?
C1' O1' Zn1 122.4(6) . . ?
C2' O1' Zn1 112.3(4) . . ?
C2' O1' C1' 115.1(6) . . ?
O1' C2' H2'1 109.9 . . ?
O1' C2' H2'2 109.9 . . ?
O1' C2' C3' 108.8(6) . . ?
H2'1 C2' H2'2 108.3 . . ?
C3' C2' H2'1 109.9 . . ?
C3' C2' H2'2 109.9 . . ?
C2' C3' H3'1 109.6 . . ?
C2' C3' H3'2 109.6 . . ?
H3'1 C3' H3'2 108.1 . . ?
O2' C3' C2' 110.5(6) . . ?
O2' C3' H3'1 109.6 . . ?
O2' C3' H3'2 109.6 . . ?
Zn1 O2' H2M 98.7(16) . . ?
C3' O2' Zn1 106.8(6) . . ?
C3' O2' H2M 102.7(15) . . ?
Zn1 O2 H2 102.2(15) . . ?
C3 O2 Zn1 111.49(15) . . ?
C3 O2 H2 104.7(15) . . ?
C22M O2 Zn1 130.3(3) . . ?
C22M O2 H2 121.2(15) . . ?

loop_
_geom_bond_atom_site_label_1
_geom_bond_atom_site_label_2
_geom_bond_distance
_geom_bond_site_symmetry_2
_geom_bond_publ_flag
Zn1 O11 2.0375(13) . yes
Zn1 O13 2.0608(12) 1_545 yes
Zn1 O1M 2.0497(14) . yes
Zn1 O2M 2.033(4) . yes
Zn1 O1 2.288(2) . yes
Zn1 O1' 2.089(4) . yes
Zn1 O2 2.0880(12) . yes
Zn1 O2' 2.135(10) . yes
O11 C101 1.237(2) . ?
O12 C101 1.229(2) . ?
O13 C108 1.249(2) . ?
O14 C108 1.249(2) . ?
C101 C102 1.522(2) . ?
C102 C103 1.378(2) . ?
C102 C107 1.376(2) . ?
C103 C104 1.379(2) . ?
C103 F11 1.3469(19) . ?
C104 C105 1.382(2) . ?
C104 F12 1.3436(19) . ?
C105 C106 1.387(2) . ?
C105 C112 1.481(2) . ?
C106 C107 1.377(2) . ?
C106 F13 1.3394(19) . ?
C107 F14 1.3459(19) . ?
C108 C109 1.517(2) . ?
C109 C110 1.385(2) . ?
C109 C114 1.387(3) . ?
C110 C111 1.382(2) . ?
C110 F15 1.3387(19) . ?
C111 C112 1.383(2) . ?
C111 F16 1.3402(19) . ?
C112 C113 1.386(2) . ?
C113 C114 1.379(2) . ?
C113 F17 1.342(2) . ?
C114 F18 1.341(2) . ?
O1M H1M 0.844(10) . ?
O1M C11M 1.401(3) . ?
O1M C12M 1.414(7) . ?
C11M H11A 0.9800 . ?
C11M H11B 0.9800 . ?
C11M H11C 0.9800 . ?
C12M H12A 0.9800 . ?
C12M H12B 0.9800 . ?
C12M H12C 0.9800 . ?
O2M H2M 0.827(9) . ?
O2M C21M 1.408(4) . ?
C21M H21A 0.9800 . ?
C21M H21B 0.9800 . ?
C21M H21C 0.9800 . ?
C1 H1A 0.9800 . ?
C1 H1B 0.9800 . ?
C1 H1C 0.9800 . ?
C1 O1 1.430(4) . ?
O1 C2 1.431(4) . ?
C2 H2A 0.9900 . ?
C2 H2B 0.9900 . ?
C2 C3 1.498(5) . ?
C3 H3A 0.9900 . ?
C3 H3B 0.9900 . ?
C3 O2 1.457(3) . ?
C22M H22A 0.9800 . ?
C22M H22B 0.9800 . ?
C22M H22C 0.9800 . ?
C22M O2 1.362(5) . ?
C1' H1'1 0.9800 . ?
C1' H1'2 0.9800 . ?
C1' H1'3 0.9800 . ?
C1' O1' 1.419(6) . ?
O1' C2' 1.407(8) . ?
C2' H2'1 0.9900 . ?
C2' H2'2 0.9900 . ?
C2' C3' 1.493(8) . ?
C3' H3'1 0.9900 . ?
C3' H3'2 0.9900 . ?
C3' O2' 1.448(7) . ?
O2' H2M 0.869(9) . ?
O2 H2 0.837(10) . ?
